data_7038420
loop_
_publ_author_name
'Lin, Hua'
'Chen, Hong'
'Liu, Peng-Fei'
'Yu, Ju-Song'
'Zheng, Yu-Jun'
'Ali, Khan Muhammad'
'Chen, Ling'
'Wu, Li-Ming'

_publ_section_title
;
 Syntheses, structures, physical and electronic properties of quaternary
 semiconductors: Cs[RE9Cd4Se18] (RE = Tb-Tm).
;
_journal_issue 13
_journal_name_full 'Dalton transactions (Cambridge, England : 2003)'
_journal_page_first 5775
_journal_page_last 5782
_journal_paper_doi 10.1039/c6dt00193a
_journal_volume 45
_journal_year 2016
_chemical_formula_moiety 'Cd4 Cs Dy9 Se18'
_chemical_formula_sum 'Cd4 Cs Dy9 Se18'
_chemical_formula_weight 3466.29
_chemical_name_systematic
; 
 ? 
;
_space_group_IT_number 148
_symmetry_cell_setting trigonal
_symmetry_space_group_name_Hall '-R 3'
_symmetry_space_group_name_H-M 'R -3 :H'
_atom_sites_solution_primary direct
_atom_sites_solution_secondary difmap
_audit_creation_method SHELXL-97
_audit_update_record
;
2015-12-29 deposited with the CCDC.
2016-02-17 downloaded from the CCDC.
;
_cell_angle_alpha 90.00
_cell_angle_beta 90.00
_cell_angle_gamma 120.00
_cell_formula_units_Z 3
_cell_length_a 17.7025(16)
_cell_length_b 17.7025(16)
_cell_length_c 9.883(2)
_cell_measurement_reflns_used 1139
_cell_measurement_temperature 293(2)
_cell_measurement_theta_max 27.4642
_cell_measurement_theta_min 2.3009
_cell_volume 2682.2(6)
_computing_cell_refinement 'CrystalClear (Rigaku Inc., 2007)'
_computing_data_collection 'CrystalClear (Rigaku Inc., 2007)'
_computing_data_reduction 'CrystalClear (Rigaku Inc., 2007)'
_computing_molecular_graphics 'Bruker SHELXTL'
_computing_publication_material 'Bruker SHELXTL'
_computing_structure_refinement 'SHELXL-97 (Sheldrick, 1997)'
_computing_structure_solution 'SHELXS-97 (Sheldrick, 1990)'
_diffrn_ambient_temperature 293(2)
_diffrn_detector_area_resol_mean 13.6612
_diffrn_measured_fraction_theta_full 0.997
_diffrn_measured_fraction_theta_max 0.997
_diffrn_measurement_device_type Mercury2
_diffrn_measurement_method CCD_Profile_fitting
_diffrn_radiation_monochromator graphite
_diffrn_radiation_source 'fine-focus sealed tube'
_diffrn_radiation_type MoK\a
_diffrn_radiation_wavelength 0.71073
_diffrn_reflns_av_R_equivalents 0.0377
_diffrn_reflns_av_sigmaI/netI 0.0207
_diffrn_reflns_limit_h_max 20
_diffrn_reflns_limit_h_min -20
_diffrn_reflns_limit_k_max 20
_diffrn_reflns_limit_k_min -20
_diffrn_reflns_limit_l_max 9
_diffrn_reflns_limit_l_min -11
_diffrn_reflns_number 5756
_diffrn_reflns_theta_full 24.97
_diffrn_reflns_theta_max 24.97
_diffrn_reflns_theta_min 3.36
_exptl_absorpt_coefficient_mu 40.184
_exptl_absorpt_correction_T_max 1.0000
_exptl_absorpt_correction_T_min 0.6235
_exptl_absorpt_correction_type multi-scan
_exptl_crystal_colour Brown
_exptl_crystal_density_diffrn 6.438
_exptl_crystal_density_method 'not measured'
_exptl_crystal_description Block
_exptl_crystal_F_000 4359
_exptl_crystal_size_max 0.1300
_exptl_crystal_size_mid 0.1200
_exptl_crystal_size_min 0.0900
_refine_diff_density_max 3.535
_refine_diff_density_min -2.214
_refine_diff_density_rms 0.447
_refine_ls_extinction_coef 0.000039(7)
_refine_ls_extinction_expression Fc^*^=kFc[1+0.001xFc^2^\l^3^/sin(2\q)]^-1/4^
_refine_ls_extinction_method SHELXL
_refine_ls_goodness_of_fit_ref 1.063
_refine_ls_matrix_type full
_refine_ls_number_parameters 51
_refine_ls_number_reflns 1050
_refine_ls_number_restraints 0
_refine_ls_restrained_S_all 1.063
_refine_ls_R_factor_all 0.0361
_refine_ls_R_factor_gt 0.0347
_refine_ls_shift/su_max 0.000
_refine_ls_shift/su_mean 0.000
_refine_ls_structure_factor_coef Fsqd
_refine_ls_weighting_details 'calc w=1/[\s^2^(Fo^2^)+(0.0582P)^2^+89.4546P] where P=(Fo^2^+2Fc^2^)/3'
_refine_ls_weighting_scheme calc
_refine_ls_wR_factor_gt 0.0928
_refine_ls_wR_factor_ref 0.0939
_reflns_number_gt 1016
_reflns_number_total 1050
_reflns_threshold_expression >2sigma(I)
_cod_data_source_file c6dt00193a1.cif
_cod_data_source_block CsDy9Cd4Se18
_cod_depositor_comments
;
The following automatic conversions were performed:

'_exptl_absorpt_correction_type' value 'Multi-scan' changed to
'multi-scan' according to
/usr/data/users/saulius/crontab/automatic-downloads/rss-feeds/RSC/lib/dictionaries/cif_core.dic
dictionary named 'cif_core.dic' version 2.4.2 from 2011-04-26.

Automatic conversion script
Id: cif_fix_values 4268 2015-11-12 08:31:59Z antanas 

 Adding full bibliography for 7038420--7038424.cif.
;
_cod_original_cell_volume 2682.3(7)
_cod_original_sg_symbol_H-M R-3
_cod_database_code 7038420

loop_
_symmetry_equiv_pos_as_xyz
'x, y, z'
'-y, x-y, z'
'-x+y, -x, z'
'x+2/3, y+1/3, z+1/3'
'-y+2/3, x-y+1/3, z+1/3'
'-x+y+2/3, -x+1/3, z+1/3'
'x+1/3, y+2/3, z+2/3'
'-y+1/3, x-y+2/3, z+2/3'
'-x+y+1/3, -x+2/3, z+2/3'
'-x, -y, -z'
'y, -x+y, -z'
'x-y, x, -z'
'-x+2/3, -y+1/3, -z+1/3'
'y+2/3, -x+y+1/3, -z+1/3'
'x-y+2/3, x+1/3, -z+1/3'
'-x+1/3, -y+2/3, -z+2/3'
'y+1/3, -x+y+2/3, -z+2/3'
'x-y+1/3, x+2/3, -z+2/3'

loop_
_atom_site_label
_atom_site_type_symbol
_atom_site_fract_x
_atom_site_fract_y
_atom_site_fract_z
_atom_site_U_iso_or_equiv
_atom_site_adp_type
_atom_site_occupancy
_atom_site_symmetry_multiplicity
_atom_site_calc_flag
_atom_site_refinement_flags
Cs1 Cs 0.0000 0.0000 0.5000 0.0502(6) Uani 1 6 d S
Dy1 Dy 0.15416(3) 0.25976(3) 0.00284(6) 0.0137(2) Uani 0.33 1 d P
Cd1 Cd 0.15416(3) 0.25976(3) 0.00284(6) 0.0137(2) Uani 0.67 1 d P
Dy2 Dy 0.05719(3) 0.42568(3) 0.00219(4) 0.0111(2) Uani 1 1 d .
Dy3 Dy 0.0000 0.0000 0.0000 0.0087(3) Uani 1 6 d S
Se1 Se 0.17325(5) 0.39864(5) 0.16596(8) 0.0097(3) Uani 1 1 d .
Se2 Se 0.01299(6) 0.13793(6) 0.16441(8) 0.0117(3) Uani 1 1 d .
Se3 Se 0.28501(5) 0.25044(6) 0.16531(8) 0.0088(3) Uani 1 1 d .

loop_
_atom_site_aniso_label
_atom_site_aniso_U_11
_atom_site_aniso_U_22
_atom_site_aniso_U_33
_atom_site_aniso_U_23
_atom_site_aniso_U_13
_atom_site_aniso_U_12
Cs1 0.0532(9) 0.0532(9) 0.0443(12) 0.000 0.000 0.0266(4)
Dy1 0.0117(3) 0.0148(4) 0.0172(4) -0.0075(2) -0.0034(2) 0.0086(3)
Cd1 0.0117(3) 0.0148(4) 0.0172(4) -0.0075(2) -0.0034(2) 0.0086(3)
Dy2 0.0119(3) 0.0105(3) 0.0113(3) 0.00039(14) 0.00044(14) 0.00593(19)
Dy3 0.0081(3) 0.0081(3) 0.0097(5) 0.000 0.000 0.00407(17)
Se1 0.0068(5) 0.0121(5) 0.0105(5) 0.0024(3) -0.0015(3) 0.0050(4)
Se2 0.0161(5) 0.0088(5) 0.0119(5) -0.0044(3) -0.0012(3) 0.0075(4)
Se3 0.0096(5) 0.0074(5) 0.0085(5) -0.0012(3) -0.0003(3) 0.0037(4)

loop_
_atom_type_symbol
_atom_type_description
_atom_type_scat_dispersion_real
_atom_type_scat_dispersion_imag
_atom_type_scat_source
Cs Cs -0.3680 2.1192 'International Tables Vol C Tables 4.2.6.8 and 6.1.1.4'
Dy Dy -0.1892 4.4098 'International Tables Vol C Tables 4.2.6.8 and 6.1.1.4'
Cd Cd -0.8075 1.2024 'International Tables Vol C Tables 4.2.6.8 and 6.1.1.4'
Se Se -0.0929 2.2259 'International Tables Vol C Tables 4.2.6.8 and 6.1.1.4'

loop_
_geom_angle_atom_site_label_1
_geom_angle_atom_site_label_2
_geom_angle_atom_site_label_3
_geom_angle
_geom_angle_site_symmetry_1
_geom_angle_site_symmetry_3
Se2 Cs1 Se2 180.0 2 11_556
Se2 Cs1 Se2 120.19(2) 2 12_556
Se2 Cs1 Se2 59.81(2) 11_556 12_556
Se2 Cs1 Se2 120.19(2) 2 10_556
Se2 Cs1 Se2 59.81(2) 11_556 10_556
Se2 Cs1 Se2 59.81(2) 12_556 10_556
Se2 Cs1 Se2 59.81(2) 2 .
Se2 Cs1 Se2 120.19(2) 11_556 .
Se2 Cs1 Se2 120.19(2) 12_556 .
Se2 Cs1 Se2 180.0 10_556 .
Se2 Cs1 Se2 59.81(2) 2 3
Se2 Cs1 Se2 120.19(2) 11_556 3
Se2 Cs1 Se2 180.0 12_556 3
Se2 Cs1 Se2 120.19(2) 10_556 3
Se2 Cs1 Se2 59.81(2) . 3
Se2 Cs1 Se1 119.302(17) 2 5
Se2 Cs1 Se1 60.698(17) 11_556 5
Se2 Cs1 Se1 120.490(17) 12_556 5
Se2 Cs1 Se1 89.207(17) 10_556 5
Se2 Cs1 Se1 90.793(17) . 5
Se2 Cs1 Se1 59.510(17) 3 5
Se2 Cs1 Se1 60.698(17) 2 17_445
Se2 Cs1 Se1 119.302(17) 11_556 17_445
Se2 Cs1 Se1 59.510(17) 12_556 17_445
Se2 Cs1 Se1 90.793(17) 10_556 17_445
Se2 Cs1 Se1 89.207(17) . 17_445
Se2 Cs1 Se1 120.490(17) 3 17_445
Se1 Cs1 Se1 180.0 5 17_445
Se2 Cs1 Se1 120.491(17) 2 16
Se2 Cs1 Se1 59.509(17) 11_556 16
Se2 Cs1 Se1 90.794(17) 12_556 16
Se2 Cs1 Se1 119.302(17) 10_556 16
Se2 Cs1 Se1 60.698(17) . 16
Se2 Cs1 Se1 89.206(17) 3 16
Se1 Cs1 Se1 60.0 5 16
Se1 Cs1 Se1 120.0 17_445 16
Se2 Cs1 Se1 59.509(17) 2 4_445
Se2 Cs1 Se1 120.491(17) 11_556 4_445
Se2 Cs1 Se1 89.206(17) 12_556 4_445
Se2 Cs1 Se1 60.698(17) 10_556 4_445
Se2 Cs1 Se1 119.302(17) . 4_445
Se2 Cs1 Se1 90.794(17) 3 4_445
Se1 Cs1 Se1 120.0 5 4_445
Se1 Cs1 Se1 60.0 17_445 4_445
Se1 Cs1 Se1 180.0 16 4_445
Se2 Cs1 Se1 89.206(17) 2 18_545
Se2 Cs1 Se1 90.794(17) 11_556 18_545
Se2 Cs1 Se1 119.302(17) 12_556 18_545
Se2 Cs1 Se1 59.510(17) 10_556 18_545
Se2 Cs1 Se1 120.490(17) . 18_545
Se2 Cs1 Se1 60.698(17) 3 18_545
Se1 Cs1 Se1 60.0 5 18_545
Se1 Cs1 Se1 120.0 17_445 18_545
Se1 Cs1 Se1 120.0 16 18_545
Se1 Cs1 Se1 60.0 4_445 18_545
Se2 Cs1 Se1 90.794(17) 2 6_455
Se2 Cs1 Se1 89.206(17) 11_556 6_455
Se2 Cs1 Se1 60.698(17) 12_556 6_455
Se2 Cs1 Se1 120.490(17) 10_556 6_455
Se2 Cs1 Se1 59.510(17) . 6_455
Se2 Cs1 Se1 119.302(17) 3 6_455
Se1 Cs1 Se1 120.0 5 6_455
Se1 Cs1 Se1 60.0 17_445 6_455
Se1 Cs1 Se1 60.0 16 6_455
Se1 Cs1 Se1 120.0 4_445 6_455
Se1 Cs1 Se1 180.0 18_545 6_455
Se2 Dy1 Se1 178.49(3) 11 .
Se2 Dy1 Se2 90.48(4) 11 .
Se1 Dy1 Se2 90.98(3) . .
Se2 Dy1 Se3 91.31(3) 11 .
Se1 Dy1 Se3 88.97(3) . .
Se2 Dy1 Se3 94.04(3) . .
Se2 Dy1 Se3 91.23(3) 11 12
Se1 Dy1 Se3 88.38(3) . 12
Se2 Dy1 Se3 90.36(3) . 12
Se3 Dy1 Se3 174.90(4) . 12
Se2 Dy1 Se3 88.10(3) 11 9_554
Se1 Dy1 Se3 90.44(3) . 9_554
Se2 Dy1 Se3 178.58(3) . 9_554
Se3 Dy1 Se3 86.10(3) . 9_554
Se3 Dy1 Se3 89.57(3) 12 9_554
Se2 Dy1 Dy2 135.70(3) 11 6_455
Se1 Dy1 Dy2 45.767(19) . 6_455
Se2 Dy1 Dy2 45.242(19) . 6_455
Se3 Dy1 Dy2 90.78(3) . 6_455
Se3 Dy1 Dy2 90.48(2) 12 6_455
Se3 Dy1 Dy2 136.18(2) 9_554 6_455
Se1 Dy2 Se2 94.32(3) 14_455 8_554
Se1 Dy2 Se1 94.13(3) 14_455 .
Se2 Dy2 Se1 91.56(3) 8_554 .
Se1 Dy2 Se3 175.53(3) 14_455 12
Se2 Dy2 Se3 88.85(3) 8_554 12
Se1 Dy2 Se3 88.92(3) . 12
Se1 Dy2 Se1 89.03(3) 14_455 8_554
Se2 Dy2 Se1 90.10(3) 8_554 8_554
Se1 Dy2 Se1 176.31(3) . 8_554
Se3 Dy2 Se1 87.81(3) 12 8_554
Se1 Dy2 Se3 89.23(3) 14_455 14_455
Se2 Dy2 Se3 176.40(3) 8_554 14_455
Se1 Dy2 Se3 87.56(3) . 14_455
Se3 Dy2 Se3 87.646(15) 12 14_455
Se1 Dy2 Se3 90.58(3) 8_554 14_455
Se1 Dy2 Dy1 91.00(2) 14_455 8_554
Se2 Dy2 Dy1 45.30(2) 8_554 8_554
Se1 Dy2 Dy1 136.84(2) . 8_554
Se3 Dy2 Dy1 88.99(2) 12 8_554
Se1 Dy2 Dy1 44.84(2) 8_554 8_554
Se3 Dy2 Dy1 135.39(2) 14_455 8_554
Se1 Dy2 Cs1 57.686(19) 14_455 7_554
Se2 Dy2 Cs1 56.07(2) 8_554 7_554
Se1 Dy2 Cs1 57.655(19) . 7_554
Se3 Dy2 Cs1 126.78(2) 12 7_554
Se1 Dy2 Cs1 125.89(2) 8_554 7_554
Se3 Dy2 Cs1 125.90(2) 14_455 7_554
Dy1 Dy2 Cs1 90.527(13) 8_554 7_554
Se2 Dy3 Se2 180.00(4) 10 .
Se2 Dy3 Se2 90.61(3) 10 12
Se2 Dy3 Se2 89.39(3) . 12
Se2 Dy3 Se2 89.39(3) 10 2
Se2 Dy3 Se2 90.61(3) . 2
Se2 Dy3 Se2 89.39(3) 12 2
Se2 Dy3 Se2 89.39(3) 10 3
Se2 Dy3 Se2 90.61(3) . 3
Se2 Dy3 Se2 180.00(3) 12 3
Se2 Dy3 Se2 90.61(3) 2 3
Se2 Dy3 Se2 90.61(3) 10 11
Se2 Dy3 Se2 89.39(3) . 11
Se2 Dy3 Se2 90.61(3) 12 11
Se2 Dy3 Se2 180.00(7) 2 11
Se2 Dy3 Se2 89.39(3) 3 11
Dy2 Se1 Dy1 92.41(3) 15 .
Dy2 Se1 Dy2 174.13(4) 15 .
Dy1 Se1 Dy2 92.28(3) . .
Dy2 Se1 Dy2 90.97(3) 15 6_455
Dy1 Se1 Dy2 89.40(3) . 6_455
Dy2 Se1 Dy2 92.61(3) . 6_455
Dy2 Se1 Cs1 87.27(2) 15 7_554
Dy1 Se1 Cs1 135.82(3) . 7_554
Dy2 Se1 Cs1 86.91(2) . 7_554
Dy2 Se1 Cs1 134.78(3) 6_455 7_554
Cd1 Se2 Dy1 0.00(2) 12 12
Cd1 Se2 Dy2 92.93(3) 12 6_455
Dy1 Se2 Dy2 92.93(3) 12 6_455
Cd1 Se2 Dy1 90.60(3) 12 .
Dy1 Se2 Dy1 90.60(3) 12 .
Dy2 Se2 Dy1 89.46(3) 6_455 .
Cd1 Se2 Dy3 90.45(3) 12 .
Dy1 Se2 Dy3 90.45(3) 12 .
Dy2 Se2 Dy3 176.51(4) 6_455 .
Dy1 Se2 Dy3 89.62(3) . .
Cd1 Se2 Cs1 136.50(3) 12 .
Dy1 Se2 Cs1 136.50(3) 12 .
Dy2 Se2 Cs1 88.48(2) 6_455 .
Dy1 Se2 Cs1 132.90(3) . .
Dy3 Se2 Cs1 89.68(2) . .
Dy2 Se3 Dy2 91.97(3) 11 15
Dy2 Se3 Dy1 93.84(3) 11 .
Dy2 Se3 Dy1 89.38(3) 15 .
Dy2 Se3 Dy1 90.42(3) 11 11
Dy2 Se3 Dy1 176.28(4) 15 11
Dy1 Se3 Dy1 87.61(3) . 11
Dy2 Se3 Cd1 90.42(3) 11 11
Dy2 Se3 Cd1 176.28(4) 15 11
Dy1 Se3 Cd1 87.61(3) . 11
Dy1 Se3 Cd1 0.00(2) 11 11
Dy2 Se3 Dy1 90.11(3) 11 5
Dy2 Se3 Dy1 92.42(3) 15 5
Dy1 Se3 Dy1 175.60(4) . 5
Dy1 Se3 Dy1 90.43(3) 11 5
Cd1 Se3 Dy1 90.43(3) 11 5
Dy2 Se3 Cd1 90.11(3) 11 5
Dy2 Se3 Cd1 92.42(3) 15 5
Dy1 Se3 Cd1 175.60(4) . 5
Dy1 Se3 Cd1 90.43(3) 11 5
Cd1 Se3 Cd1 90.43(3) 11 5
Dy1 Se3 Cd1 0.00(3) 5 5

loop_
_geom_bond_atom_site_label_1
_geom_bond_atom_site_label_2
_geom_bond_distance
_geom_bond_site_symmetry_2
Cs1 Se2 4.0564(10) 2
Cs1 Se2 4.0564(10) 11_556
Cs1 Se2 4.0564(10) 12_556
Cs1 Se2 4.0564(10) 10_556
Cs1 Se2 4.0564(10) .
Cs1 Se2 4.0564(10) 3
Cs1 Se1 4.1348(9) 5
Cs1 Se1 4.1348(9) 17_445
Cs1 Se1 4.1348(9) 16
Cs1 Se1 4.1348(9) 4_445
Cs1 Se1 4.1349(9) 18_545
Cs1 Se1 4.1349(9) 6_455
Dy1 Se2 2.7974(10) 11
Dy1 Se1 2.8155(10) .
Dy1 Se2 2.8384(11) .
Dy1 Se3 2.8903(10) .
Dy1 Se3 2.8965(10) 12
Dy1 Se3 2.9219(10) 9_554
Dy1 Dy2 3.9930(9) 6_455
Dy2 Se1 2.8097(9) 14_455
Dy2 Se2 2.8355(9) 8_554
Dy2 Se1 2.8379(9) .
Dy2 Se3 2.8469(10) 12
Dy2 Se1 2.8611(9) 8_554
Dy2 Se3 2.8831(9) 14_455
Dy2 Dy1 3.9929(9) 8_554
Dy2 Cs1 4.8871(6) 7_554
Dy3 Se2 2.8450(8) 10
Dy3 Se2 2.8450(8) .
Dy3 Se2 2.8450(8) 12
Dy3 Se2 2.8450(8) 2
Dy3 Se2 2.8450(8) 3
Dy3 Se2 2.8450(8) 11
Se1 Dy2 2.8096(9) 15
Se1 Dy2 2.8612(9) 6_455
Se1 Cs1 4.1348(9) 7_554
Se2 Cd1 2.7974(10) 12
Se2 Dy1 2.7974(10) 12
Se2 Dy2 2.8355(9) 6_455
Se3 Dy2 2.8469(10) 11
Se3 Dy2 2.8832(9) 15
Se3 Dy1 2.8965(10) 11
Se3 Cd1 2.8965(10) 11
Se3 Dy1 2.9218(10) 5
Se3 Cd1 2.9218(10) 5
